data_9003477
loop_
_publ_author_name
'Almond, P. M.'
'Albrecht-Schmitt T E'

_publ_section_title
;Hydrothermal synthesis and crystal chemistry of the new strontium uranyl
 selenites, Sr[(UO2)3(SeO3)2O2].4H2O and Sr[(UO2)(SeO3)2].2H2O
;
_journal_name_full 'American Mineralogist'
_journal_page_first 976
_journal_page_last 980
_journal_volume 89
_journal_year 2004
_chemical_formula_structural Sr[(UO2)3(SeO3)2O2].4H2O
_chemical_formula_sum 'H6.8 O18 Se2 Sr U3'
_space_group_IT_number 12
_symmetry_space_group_name_Hall '-C 2y'
_symmetry_space_group_name_H-M 'C 1 2/m 1'
_cell_angle_alpha 90
_cell_angle_beta 100.544
_cell_angle_gamma 90
_cell_formula_units_Z 2
_cell_length_a 17.014
_cell_length_b 7.0637
_cell_length_c 7.1084
_cell_volume 839.875
_database_code_amcsd 0003567
_exptl_crystal_density_diffrn 4.960
_cod_original_formula_sum 'U3 Sr Se2 O18 H6.8'
_cod_database_code 9003477
_amcsd_formula_title Sr[(UO2)3(SeO3)2O2].4H2O

loop_
_space_group_symop_operation_xyz
x,y,z
1/2+x,1/2+y,z
x,-y,z
1/2+x,1/2-y,z
-x,y,-z
1/2-x,1/2+y,-z
-x,-y,-z
1/2-x,1/2-y,-z

loop_
_atom_site_aniso_label
_atom_site_aniso_U_11
_atom_site_aniso_U_22
_atom_site_aniso_U_33
_atom_site_aniso_U_12
_atom_site_aniso_U_13
_atom_site_aniso_U_23
U(1) 0.01000 0.00500 0.01300 0.00000 0.00300 0.00000
U(2) 0.00900 0.00500 0.01500 0.00000 0.00300 0.00000
Sr 0.01300 0.00600 0.00900 0.00000 0.00100 0.00000
Se 0.00900 0.00700 0.01700 0.00000 0.00300 0.00000
O(1) 0.01500 0.00700 0.06600 0.00000 -0.00600 -0.01100
O(2) 0.01000 0.04900 0.01500 0.00000 0.00300 0.00000
O(3) 0.01000 0.00300 0.08400 0.00000 0.00000 0.00000
O(4) 0.01600 0.04600 0.02000 0.00000 0.00500 0.00000
O(5) 0.00900 0.04400 0.02700 0.00000 0.00400 0.00000
O(6) 0.01400 0.04500 0.01400 0.00000 0.00400 0.00000
Wat(7) 0.01700 0.03600 0.02100 0.01500 -0.00700 0.00000
Wat(8) 0.03700 0.00800 0.04000 0.00500 0.00400 0.00100

loop_
_atom_site_label
_atom_site_fract_x
_atom_site_fract_y
_atom_site_fract_z
_atom_site_occupancy
_atom_site_U_iso_or_equiv
_atom_site_type_symbol
_atom_site_attached_hydrogens
U(1) 0.00000 0.00000 0.00000 1.00000 0.00910 U 0
U(2) -0.10866 0.50000 0.95299 1.00000 0.00950 U 0
Sr 0.00000 -0.32210 0.50000 0.50000 0.00950 Sr 0
Se 0.20653 0.00000 0.11359 1.00000 0.01110 Se 0
O(1) 0.13720 0.17070 0.05940 1.00000 0.03100 O 0
O(2) 0.25090 0.00000 0.92110 1.00000 0.02400 O 0
O(3) 0.00000 -0.31580 0.00000 1.00000 0.03300 O 0
O(4) 0.00070 0.00000 0.74400 1.00000 0.02700 O 0
O(5) -0.10670 0.50000 0.20990 1.00000 0.02700 O 0
O(6) -0.11100 0.50000 0.69610 1.00000 0.02400 O 0
Wat(7) -0.14540 -0.13800 0.43300 0.50000 0.02600 O 2
Wat(8) -0.21270 -0.23500 0.47000 0.50000 0.02900 O 2

loop_
_cod_changelog_entry_id
_cod_changelog_entry_author
_cod_changelog_entry_date
_cod_changelog_entry_text
1
;cod-tools version 3.8.0
Id: cif_guess_AMCSD_atom_types 9581 2023-05-17 12:35:41Z saulius
;
2023-05-23T09:17:41+03:00
;Derived atom types and hydrogen counts
from atom names that follow the AMCSD naming convention
(Wat == water, O-H == hydroxyl).
;

loop_
_cod_related_entry_id
_cod_related_entry_database
_cod_related_entry_code
1 AMCSD 0003567
